data_2001817
loop_
_publ_author_name
'Fl\"orke, U.'
'Haupt, H.-J.'

_publ_contact_author
;
Dr Ulrich Fl\"orke
Anorganische und Analytische Chemie
Universit\"at-GH Paderborn
Warburgerstr. 100
D-4790 Paderborn, FRG
;
_publ_section_title
;{<i>N</i>^2^-[2,2-Bis(diphenylphosphino)ethyl]-<i>N</i>^1^,<i>N</i>^1^-dimethylethane-1,2-diamine}-1\k^2^<i>P</i>,<i>P</i>':2\k^2^<i>N</i>^1^,<i>N</i>^2^-tetracarbonyl-1\k^4^<i>C</i>-dichloro-2\k^2^<i>Cl</i>-molybdenumzinc(II),
 a bimetal complex with a hetero-bifunctional ligand
;
_journal_issue 4
_journal_name_full 'Acta Crystallographica Section C'
_journal_page_first 803
_journal_page_last 805
_journal_paper_doi 10.1107/S010827019201237X
_journal_volume 49
_journal_year 1993
_chemical_formula_sum 'C34 H34 Cl2 Mo N2 O4 P2 Zn'
_chemical_formula_weight 828.8
_chemical_name_systematic
;{N^2^-[2,2-Bis(diphenylphosphino)ethyl]-N^1^,N^1^-dimethylethane-1,2-diamine}-
1\k^2^P,P':2\k^2^N^1^,N^2^-tetracarbonyl-1\k^4^C-dichloro-2\k^2^Cl-
molybdenumzinc(II)
;
_space_group_crystal_system triclinic
_space_group_IT_number 2
_space_group_name_Hall '-P 1'
_space_group_name_H-M_alt 'P -1'
_cell_angle_alpha 92.680(10)
_cell_angle_beta 96.730(10)
_cell_angle_gamma 82.360(10)
_cell_formula_units_Z 2
_cell_length_a 12.274(2)
_cell_length_b 14.358(2)
_cell_length_c 10.798(2)
_cell_measurement_reflns_used 25
_cell_measurement_temperature 293
_cell_measurement_theta_max 17
_cell_measurement_theta_min 8
_cell_volume 1872.1(5)
_diffrn_measurement_device 'Siemens R3m/V diffractometer'
_diffrn_measurement_method \w-2\q
_diffrn_radiation_monochromator graphite
_diffrn_radiation_type 'Mo K\a'
_diffrn_radiation_wavelength 0.71073
_diffrn_reflns_av_R_equivalents 0.014
_diffrn_reflns_limit_h_max 15
_diffrn_reflns_limit_h_min 0
_diffrn_reflns_limit_k_max 18
_diffrn_reflns_limit_k_min -18
_diffrn_reflns_limit_l_max 14
_diffrn_reflns_limit_l_min -14
_diffrn_reflns_number 9058
_diffrn_reflns_theta_max 27.5
_diffrn_standards_decay_% 0
_diffrn_standards_interval_count 400
_diffrn_standards_number 3
_exptl_absorpt_coefficient_mu 1.25
_exptl_absorpt_correction_T_max 0.988
_exptl_absorpt_correction_T_min 0.856
_exptl_absorpt_correction_type 'empirical via \y scans'
_exptl_crystal_colour yellow
_exptl_crystal_density_diffrn 1.470
_exptl_crystal_description prism
_exptl_crystal_F_000 840
_exptl_crystal_size_max 0.68
_exptl_crystal_size_mid 0.51
_exptl_crystal_size_min 0.20
_refine_diff_density_max 0.73
_refine_diff_density_min -0.52
_refine_ls_goodness_of_fit_obs 1.854
_refine_ls_hydrogen_treatment
;noref, fixed at idealized positions with common U~iso~ = 0.08 \%A^2^;
Phenyl groups treated as rigid bodies (C-C 1.395, C-H 0.96 \%A)
;
_refine_ls_matrix_type full
_refine_ls_number_parameters 367
_refine_ls_number_reflns 6516
_refine_ls_R_factor_obs 0.033
_refine_ls_shift/esd_max 0.001
_refine_ls_structure_factor_coef F
_refine_ls_weighting_details w=1/[\s^2^(F)+0.0001F^2^]
_refine_ls_weighting_scheme calc
_refine_ls_wR_factor_obs 0.031
_reflns_number_observed 6516
_reflns_number_total 8608
_reflns_observed_criterion F>4\s(F)
_cod_data_source_file sh1029.cif
_cod_data_source_block global
_cod_depositor_comments
;
 Updating space group information and adding the symmetry operation list.

 Antanas Vaitkus,
 2018-06-14

The following automatic conversions were performed:

'_refine_ls_weighting_scheme' value 'calc w=1/[\s^2^(F)+0.0001F^2^]'
was changed to 'calc'. New tag '_refine_ls_weighting_details' was
created. The value of the new tag was set to
'w=1/[\s^2^(F)+0.0001F^2^]'.

Automatic conversion script
Id: cif_fix_values 3143 2015-03-26 13:38:13Z robertas 
;
_cod_original_formula_sum 'C34 H34 Cl2 Mo1 N2 O4 P2 Zn1'
_cod_database_code 2001817

loop_
_space_group_symop_id
_space_group_symop_operation_xyz
1 x,y,z
2 -x,-y,-z

loop_
_atom_site_aniso_label
_atom_site_aniso_U_11
_atom_site_aniso_U_22
_atom_site_aniso_U_33
_atom_site_aniso_U_12
_atom_site_aniso_U_13
_atom_site_aniso_U_23
_atom_site_aniso_type_symbol
Mo 0.0330(10) 0.0300(10) 0.0430(10) 0.0030(10) 0.0090(10) -0.0030(10) Mo
Zn 0.0440(10) 0.0510(10) 0.0500(10) -0.0080(10) 0.0100(10) -0.0030(10) Zn
Cl1 0.1120(10) 0.0600(10) 0.0520(10) -0.0050(10) 0.0080(10) -0.0340(10) Cl
Cl2 0.0420(10) 0.0820(10) 0.0970(10) 0.0480(10) 0.0080(10) 0.0030(10) Cl
P1 0.0320(10) 0.0300(10) 0.0380(10) -0.0010(10) 0.0050(10) -0.0030(10) P
P2 0.0310(10) 0.0310(10) 0.0420(10) -0.0020(10) 0.0060(10) -0.0030(10) P
C1 0.043(2) 0.058(2) 0.054(2) 0.004(2) 0.008(2) -0.005(2) C
O1 0.068(2) 0.130(3) 0.062(2) 0.023(2) -0.0060(10) -0.007(2) O
C2 0.046(2) 0.038(2) 0.050(2) 0.0060(10) 0.0080(10) -0.0060(10) C
O2 0.064(2) 0.0590(10) 0.082(2) -0.0060(10) 0.0370(10) 0.0040(10) O
C3 0.045(2) 0.038(2) 0.051(2) 0.0060(10) 0.0080(10) -0.0030(10) C
O3 0.068(2) 0.0510(10) 0.091(2) -0.0030(10) 0.0290(10) 0.0120(10) O
C4 0.044(2) 0.041(2) 0.072(2) 0.002(2) 0.014(2) -0.0040(10) C
O4 0.076(2) 0.060(2) 0.138(3) 0.001(2) 0.028(2) -0.0320(10) O
C5 0.0300(10) 0.0340(10) 0.039(2) -0.0020(10) 0.0060(10) -0.0060(10) C
C6 0.037(2) 0.040(2) 0.047(2) -0.0040(10) 0.0120(10) -0.0040(10) C
C7 0.042(2) 0.065(2) 0.063(2) 0.011(2) 0.019(2) 0.010(2) C
C8 0.065(2) 0.060(2) 0.059(2) -0.005(2) 0.022(2) 0.009(2) C
C9 0.056(2) 0.107(3) 0.079(3) -0.006(2) 0.024(2) -0.015(2) C
C10 0.095(3) 0.084(3) 0.040(2) -0.008(2) 0.006(2) -0.004(2) C
N1 0.0310(10) 0.0490(10) 0.0410(10) 0.0010(10) 0.0100(10) -0.0040(10) N
N2 0.049(2) 0.058(2) 0.0360(10) -0.0010(10) 0.0080(10) 0.0000(10) N
C11 0.0360(10) 0.038(2) 0.0320(10) 0.0040(10) 0.0030(10) -0.0050(10) C
C12 0.041(2) 0.044(2) 0.056(2) 0.0090(10) -0.0010(10) -0.0040(10) C
C13 0.040(2) 0.063(2) 0.069(2) 0.019(2) -0.001(2) 0.003(2) C
C14 0.038(2) 0.081(3) 0.057(2) 0.011(2) 0.002(2) -0.016(2) C
C15 0.048(2) 0.058(2) 0.067(2) 0.001(2) 0.004(2) -0.019(2) C
C16 0.043(2) 0.045(2) 0.049(2) 0.0010(10) 0.0070(10) -0.0100(10) C
C21 0.0340(10) 0.035(2) 0.049(2) -0.0090(10) 0.0030(10) -0.0040(10) C
C22 0.075(2) 0.034(2) 0.062(2) -0.003(2) -0.003(2) 0.002(2) C
C23 0.079(3) 0.035(2) 0.100(3) -0.005(2) -0.022(2) 0.004(2) C
C24 0.044(2) 0.043(2) 0.121(4) -0.031(2) 0.005(2) -0.002(2) C
C25 0.062(2) 0.062(2) 0.091(3) -0.036(2) 0.032(2) -0.017(2) C
C26 0.049(2) 0.048(2) 0.062(2) -0.015(2) 0.013(2) -0.0100(10) C
C31 0.0300(10) 0.044(2) 0.047(2) -0.0090(10) 0.0050(10) -0.0070(10) C
C32 0.045(2) 0.043(2) 0.058(2) -0.010(2) 0.002(2) -0.0050(10) C
C33 0.063(2) 0.054(2) 0.078(3) -0.025(2) 0.004(2) -0.008(2) C
C34 0.075(3) 0.085(3) 0.067(3) -0.035(2) 0.014(2) -0.025(2) C
C35 0.087(3) 0.095(3) 0.049(2) -0.010(2) 0.009(2) -0.033(2) C
C36 0.073(2) 0.061(2) 0.050(2) -0.003(2) 0.008(2) -0.021(2) C
C41 0.0310(10) 0.0330(10) 0.048(2) -0.0050(10) 0.0040(10) -0.0040(10) C
C42 0.037(2) 0.050(2) 0.078(2) 0.014(2) 0.006(2) -0.0020(10) C
C43 0.044(2) 0.050(2) 0.097(3) 0.015(2) -0.003(2) 0.000(2) C
C44 0.036(2) 0.054(2) 0.084(3) -0.014(2) -0.006(2) 0.0040(10) C
C45 0.032(2) 0.066(2) 0.060(2) -0.014(2) 0.0080(10) -0.0060(10) C
C46 0.036(2) 0.049(2) 0.047(2) -0.0090(10) 0.0060(10) -0.0080(10) C

loop_
_atom_site_label
_atom_site_fract_x
_atom_site_fract_y
_atom_site_fract_z
_atom_site_U_iso_or_equiv
_atom_site_thermal_displace_type
_atom_site_type_symbol
Mo 0.22310(10) 0.11280(10) 0.92430(10) 0.0350(10) Uani Mo
Zn 0.44190(10) 0.36570(10) 0.51270(10) 0.0480(10) Uani Zn
Cl1 0.52830(10) 0.45780(10) 0.65240(10) 0.0700(10) Uani Cl
Cl2 0.26580(10) 0.38160(10) 0.43640(10) 0.0690(10) Uani Cl
P1 0.31310(10) 0.25350(10) 0.87800(10) 0.0330(10) Uani P
P2 0.16310(10) 0.17450(10) 0.70940(10) 0.0350(10) Uani P
C1 0.3025(3) 0.0845(2) 1.0924(3) 0.051(2) Uani C
O1 0.3496(2) 0.0672(2) 1.1883(3) 0.082(2) Uani O
C2 0.1007(3) 0.1947(2) 1.0089(3) 0.045(2) Uani C
O2 0.0330(2) 0.2360(2) 1.0591(2) 0.068(2) Uani O
C3 0.3384(2) 0.0195(2) 0.8528(3) 0.044(2) Uani C
O3 0.3999(2) -0.0387(2) 0.8145(2) 0.068(2) Uani O
C4 0.1344(3) 0.0061(2) 0.9218(3) 0.051(2) Uani C
O4 0.0858(2) -0.0570(2) 0.9180(3) 0.085(2) Uani O
C5 0.2837(2) 0.2420(2) 0.7037(2) 0.0340(10) Uani C
C6 0.3762(2) 0.1859(2) 0.6377(3) 0.041(2) Uani C
C7 0.5616(3) 0.1840(2) 0.5734(3) 0.056(2) Uani C
C8 0.5451(3) 0.1860(2) 0.4349(3) 0.061(2) Uani C
C9 0.6478(3) 0.3139(3) 0.3896(4) 0.078(3) Uani C
C10 0.4834(3) 0.2866(3) 0.2619(3) 0.068(3) Uani C
N1 0.4672(2) 0.2415(2) 0.6255(2) 0.0400(10) Uani N
N2 0.5382(2) 0.2852(2) 0.3898(2) 0.047(2) Uani N
C11 0.45970(10) 0.26460(10) 0.9191(2) 0.0350(10) Uani C
C12 0.5336 0.1822 0.9341 0.047(2) Uani C
C13 0.6462 0.1871 0.9663 0.056(2) Uani C
C14 0.6849 0.2744 0.9834 0.056(2) Uani C
C15 0.6110 0.3568 0.9684 0.057(2) Uani C
C16 0.4984 0.3519 0.9362 0.046(2) Uani C
C21 0.2444(2) 0.36960(10) 0.9190(2) 0.039(2) Uani C
C22 0.2109 0.4413 0.8346 0.054(2) Uani C
C23 0.1541 0.5263 0.8737 0.065(3) Uani C
C24 0.1308 0.5395 0.9972 0.061(2) Uani C
C25 0.1642 0.4677 1.0815 0.070(2) Uani C
C26 0.2210 0.3828 1.0424 0.053(2) Uani C
C31 0.1528(2) 0.10070(10) 0.5671(2) 0.039(2) Uani C
C32 0.1580 0.0038 0.5778 0.048(2) Uani C
C33 0.1483 -0.0543 0.4709 0.064(2) Uani C
C34 0.1335 -0.0154 0.3532 0.075(3) Uani C
C35 0.1283 0.0816 0.3424 0.074(3) Uani C
C36 0.1379 0.1397 0.4494 0.061(2) Uani C
C41 0.03980(10) 0.26130(10) 0.6838(2) 0.037(2) Uani C
C42 0.0319 0.3375 0.6062 0.052(2) Uani C
C43 -0.0672 0.3976 0.5867 0.060(2) Uani C
C44 -0.1583 0.3816 0.6449 0.055(2) Uani C
C45 -0.1504 0.3054 0.7225 0.050(2) Uani C
C46 -0.0514 0.2453 0.7420 0.044(2) Uani C
H1 0.4924 0.2600 0.7031 0.080 Uiso H
H5 0.2732 0.2991 0.6584 0.080 Uiso H
H6A 0.3460 0.1668 0.5558 0.080 Uiso H
H6B 0.4053 0.1313 0.6848 0.080 Uiso H
H7A 0.6288 0.2091 0.6036 0.080 Uiso H
H7B 0.5664 0.1204 0.5991 0.080 Uiso H
H8A 0.6061 0.1478 0.4021 0.080 Uiso H
H8B 0.4776 0.1611 0.4053 0.080 Uiso H
H9A 0.6847 0.3133 0.4730 0.080 Uiso H
H9B 0.6407 0.3762 0.3584 0.080 Uiso H
H9C 0.6902 0.2711 0.3370 0.080 Uiso H
H10A 0.4110 0.2678 0.2609 0.080 Uiso H
H10B 0.5262 0.2438 0.2098 0.080 Uiso H
H10C 0.4768 0.3490 0.2312 0.080 Uiso H
H12 0.5070 0.1222 0.9224 0.080 Uiso H
H13 0.6970 0.1304 0.9767 0.080 Uiso H
H14 0.7624 0.2778 1.0056 0.080 Uiso H
H15 0.6376 0.4168 0.9802 0.080 Uiso H
H16 0.4476 0.4086 0.9259 0.080 Uiso H
H22 0.2270 0.4323 0.7497 0.080 Uiso H
H23 0.1311 0.5756 0.8157 0.080 Uiso H
H24 0.0917 0.5979 1.0241 0.080 Uiso H
H25 0.1481 0.4768 1.1665 0.080 Uiso H
H26 0.2440 0.3335 1.1004 0.080 Uiso H
H32 0.1682 -0.0231 0.6588 0.080 Uiso H
H33 0.1519 -0.1210 0.4783 0.080 Uiso H
H34 0.1268 -0.0553 0.2796 0.080 Uiso H
H35 0.1181 0.1084 0.2614 0.080 Uiso H
H36 0.1344 0.2064 0.4420 0.080 Uiso H
H42 0.0946 0.3485 0.5662 0.080 Uiso H
H43 -0.0726 0.4500 0.5333 0.080 Uiso H
H44 -0.2265 0.4230 0.6315 0.080 Uiso H
H45 -0.2132 0.2944 0.7625 0.080 Uiso H
H46 -0.0459 0.1929 0.7954 0.080 Uiso H

loop_
_geom_angle_atom_site_label_1
_geom_angle_atom_site_label_2
_geom_angle_atom_site_label_3
_geom_angle
_geom_angle_publ_flag
P1 Mo P2 66.20(10) yes
P1 Mo C1 99.30(10) no
P1 Mo C2 92.60(10) no
P1 Mo C3 94.00(10) no
P1 Mo C4 166.90(10) no
P2 Mo C1 164.90(10) no
P2 Mo C2 95.60(10) no
P2 Mo C3 89.30(10) no
P2 Mo C4 100.80(10) no
C1 Mo C2 88.80(10) no
C1 Mo C3 87.80(10) no
C1 Mo C4 93.80(10) no
C2 Mo C3 173.00(10) no
C2 Mo C4 88.30(10) no
C3 Mo C4 85.90(10) no
Cl1 Zn Cl2 128.50(10) yes
Cl1 Zn N1 96.40(10) yes
Cl1 Zn N2 117.10(10) yes
Cl2 Zn N1 105.80(10) yes
Cl2 Zn N2 110.40(10) yes
N1 Zn N2 86.00(10) yes
Mo P1 C5 95.90(10) yes
Mo P1 C11 124.40(10) no
Mo P1 C21 117.50(10) no
C5 P1 C11 109.20(10) no
C5 P1 C21 104.90(10) no
C11 P1 C21 103.20(10) no
Mo P2 C5 96.00(10) yes
Mo P2 C31 124.30(10) no
Mo P2 C41 119.60(10) no
C5 P2 C31 107.10(10) no
C5 P2 C41 105.30(10) no
C31 P2 C41 102.30(10) no
Mo C1 O1 178.8(3) no
Mo C2 O2 176.6(3) no
Mo C3 O3 175.0(3) no
Mo C4 O4 177.8(3) no
P1 C5 P2 94.00(10) yes
P1 C5 C6 115.2(2) no
P2 C5 C6 112.4(2) no
C5 C6 N1 112.2(2) no
C8 C7 N1 109.7(3) yes
C7 C8 N2 111.4(3) yes
Zn N1 C6 121.5(2) no
Zn N1 C7 102.4(2) yes
C6 N1 C7 111.9(2) no
Zn N2 C8 103.7(2) yes
Zn N2 C9 113.4(2) no
Zn N2 C10 111.8(2) no
C8 N2 C9 111.5(3) no
C8 N2 C10 107.6(3) no
C9 N2 C10 108.7(3) no
P1 C11 C12 117.90(10) no
P1 C11 C16 122.10(10) no
P1 C21 C22 124.30(10) no
P1 C21 C26 115.60(10) no
P2 C31 C32 118.60(10) no
P2 C31 C36 121.30(10) no
P2 C41 C42 123.70(10) no
P2 C41 C46 116.20(10) no

loop_
_geom_bond_atom_site_label_1
_geom_bond_atom_site_label_2
_geom_bond_distance
_geom_bond_publ_flag
Mo P1 2.5220(10) yes
Mo P2 2.5150(10) yes
Mo C1 1.990(3) yes
Mo C2 2.056(3) yes
Mo C3 2.011(3) yes
Mo C4 1.992(3) yes
Zn Cl1 2.2260(10) yes
Zn Cl2 2.2070(10) yes
Zn N1 2.174(2) yes
Zn N2 2.087(2) yes
P1 C5 1.878(3) yes
P1 C11 1.8290(10) no
P1 C21 1.826(2) no
P2 C5 1.882(3) yes
P2 C31 1.827(2) no
P2 C41 1.831(2) no
C1 O1 1.146(4) no
C2 O2 1.133(4) no
C3 O3 1.146(4) no
C4 O4 1.145(4) no
C5 C6 1.530(4) yes
C6 N1 1.478(3) yes
C7 C8 1.487(5) yes
C7 N1 1.481(4) yes
C8 N2 1.516(4) yes
C9 N2 1.459(4) no
C10 N2 1.463(4) no
